data_4130226
loop_
_publ_author_name
'Dale, Edward J.'
'Ferris, Daniel P.'
'Vermeulen, Nicolaas A.'
'Henkelis, James J.'
'Popovs, Ilja'
'Jur\'i\<cek, Michal'
'Barnes, Jonathan C.'
'Schneebeli, Severin T.'
'Stoddart, J. Fraser'

_publ_section_title
;
 Cooperative Reactivity in an Extended-Viologen-Based Cyclophane.
;
_journal_issue 11
_journal_name_full 'Journal of the American Chemical Society'
_journal_page_first 3667
_journal_page_last 3670
_journal_paper_doi 10.1021/jacs.6b01368
_journal_volume 138
_journal_year 2016
_chemical_formula_moiety '2(C56 H40 N4), 8(F6 P), 8(C2 H3 N), C3 H8 O'
_chemical_formula_sum 'C131 H112 F48 N16 O P8'
_chemical_formula_weight 3086.12
_space_group_crystal_system monoclinic
_space_group_IT_number 14
_space_group_name_Hall '-P 2ybc'
_space_group_name_H-M_alt 'P 1 21/c 1'
_atom_sites_solution_hydrogens geom
_audit_creation_date 2013-04-03
_audit_creation_method
;
  Olex2 1.2
  (compiled Mar 21 2013 11:17:50, GUI svn.r4446)
;
_cell_angle_alpha 90
_cell_angle_beta 93.4150(14)
_cell_angle_gamma 90
_cell_formula_units_Z 1
_cell_length_a 9.6472(2)
_cell_length_b 14.2251(4)
_cell_length_c 26.6001(7)
_cell_measurement_reflns_used 9874
_cell_measurement_temperature 100(2)
_cell_measurement_theta_max 29.60
_cell_measurement_theta_min 2.63
_cell_volume 3643.91(16)
_computing_cell_refinement 'SAINT V7.23A (Bruker, 2005)'
_computing_data_collection 'APEX2 V2.1-4 (Bruker, 2007)'
_computing_data_reduction 'Bruker SAINT'
_computing_molecular_graphics
;
O. V. Dolomanov, L. J. Bourhis, R. J. Gildea, J. A. K. Howard and H. Puschmann,
OLEX2: a complete structure solution, refinement and analysis program.
J. Appl. Cryst. (2009). 42, 339-341.
;
_computing_publication_material
;
O. V. Dolomanov, L. J. Bourhis, R. J. Gildea, J. A. K. Howard and H. Puschmann,
OLEX2: a complete structure solution, refinement and analysis program.
J. Appl. Cryst. (2009). 42, 339-341.
;
_computing_structure_refinement
;
SHELXL, G.M. Sheldrick, Acta Cryst.
(2008). A64, 112-122
;
_diffrn_ambient_temperature 100.04
_diffrn_detector_area_resol_mean 8
_diffrn_measured_fraction_theta_full 1.000
_diffrn_measured_fraction_theta_max 0.997
_diffrn_measurement_device_type 'Bruker Kappa APEX CCD area detector'
_diffrn_measurement_method '\w and \f scans'
_diffrn_radiation_monochromator graphite
_diffrn_radiation_type MoK\a
_diffrn_radiation_wavelength 0.71073
_diffrn_reflns_av_R_equivalents 0.0587
_diffrn_reflns_av_unetI/netI 0.0406
_diffrn_reflns_Laue_measured_fraction_full 1.000
_diffrn_reflns_Laue_measured_fraction_max 0.997
_diffrn_reflns_limit_h_max 13
_diffrn_reflns_limit_h_min -13
_diffrn_reflns_limit_k_max 20
_diffrn_reflns_limit_k_min -19
_diffrn_reflns_limit_l_max 37
_diffrn_reflns_limit_l_min -37
_diffrn_reflns_number 71722
_diffrn_reflns_point_group_measured_fraction_full 1.000
_diffrn_reflns_point_group_measured_fraction_max 0.997
_diffrn_reflns_theta_full 25.242
_diffrn_reflns_theta_max 30.098
_diffrn_reflns_theta_min 2.098
_diffrn_source 'sealed tube'
_diffrn_standards_number 0
_exptl_absorpt_coefficient_mu 0.211
_exptl_absorpt_correction_T_max 0.7460
_exptl_absorpt_correction_T_min 0.6853
_exptl_absorpt_correction_type multi-scan
_exptl_absorpt_process_details
;
SADABS-2008/1 (Bruker,2008) was used for absorption correction.
wR2(int) was 0.0688 before and 0.0567 after correction.
The Ratio of minimum to maximum transmission is 0.9186.
The \l/2 correction factor is 0.0015.
;
_exptl_crystal_colour colourless
_exptl_crystal_density_diffrn 1.406
_exptl_crystal_description block
_exptl_crystal_F_000 1570
_exptl_crystal_size_max 0.293
_exptl_crystal_size_mid 0.255
_exptl_crystal_size_min 0.124
_refine_diff_density_max 0.886
_refine_diff_density_min -0.641
_refine_diff_density_rms 0.081
_refine_ls_extinction_method none
_refine_ls_goodness_of_fit_ref 1.067
_refine_ls_hydrogen_treatment constr
_refine_ls_matrix_type full
_refine_ls_number_parameters 632
_refine_ls_number_reflns 10690
_refine_ls_number_restraints 236
_refine_ls_restrained_S_all 1.070
_refine_ls_R_factor_all 0.1070
_refine_ls_R_factor_gt 0.0744
_refine_ls_shift/su_max 0.004
_refine_ls_shift/su_mean 0.000
_refine_ls_structure_factor_coef Fsqd
_refine_ls_weighting_details
;
 w=1/[\s^2^(Fo^2^)+(0.0978P)^2^+4.9535P]
 where P=(Fo^2^+2Fc^2^)/3
;
_refine_ls_weighting_scheme calc
_refine_ls_wR_factor_gt 0.2018
_refine_ls_wR_factor_ref 0.2238
_reflns_Friedel_coverage 0.000
_reflns_number_gt 7505
_reflns_number_total 10690
_reflns_threshold_expression 'I > 2\s(I)'
_cod_data_source_file ja6b01368_si_006.cif
_cod_data_source_block n2640
_cod_database_code 4130226
_olex2_refinement_description
;
1. Fixed Uiso
 At 1.2 times of:
  All C(H) groups, All C(H,H) groups
 At 1.5 times of:
  All C(H,H,H) groups, All O(H) groups
2. Restrained distances
 C37-C36 = C36-C35
 1.5 with sigma of 0.01
 O1-C36
 1.3 with sigma of 0.01
 N3-C29 \\sim N4A-C31A \\sim N4-C31 \\sim N5-C33 \\sim N5A-C33A
 with sigma of 0.02
 C34-C33 \\sim C32-C31 \\sim C32A-C31A \\sim C30-C29 \\sim C33A-C34A
 with sigma of 0.02
3. Rigid bond restraints
 F1, F1A, F2A, F4, F5, F5A, F6, F6A, F3, F3A, F4A, F2
 with sigma for 1-2 distances of 0.01 and sigma for 1-3 distances of 0.01
 N5, N4, N4A, N3, C33, C34, C31, C32, C31A, C32A, C29, C30, N5A, C33A, C34A
 with sigma for 1-2 distances of 0.01 and sigma for 1-3 distances of 0.01
4. Uiso/Uaniso restraints and constraints
N5 \\sim N4 \\sim N4A \\sim N3 \\sim C33 \\sim C34 \\sim C31 \\sim C32 \\sim C31A \\sim C32A \\sim C29 \\sim C30 \\sim N5A \\sim C33A \\sim C34A: within 1.7A with sigma of 0.01 and sigma for terminal atoms of 0.02
F1 \\sim F1A \\sim F2A \\sim F4 \\sim F5 \\sim F5A \\sim F6 \\sim F6A \\sim F3 \\sim F3A \\sim F4A \\sim F2: within 1.7A with sigma of 0.01 and sigma for terminal atoms of 0.02
Uanis(C34) \\sim Ueq, Uanis(C34A) \\sim Ueq: with sigma of 0.01 and sigma for terminal atoms of 0.02
Uanis(C37) \\sim Ueq, Uanis(C36) \\sim Ueq, Uanis(O1) \\sim Ueq, Uanis(C35) \\sim Ueq: with sigma of 0.01 and sigma for terminal atoms of 0.02
5. Others
 Sof(F1)=1-Sof(F1A)=Sof(F2)=1-Sof(F1A)=Sof(F3)=1-Sof(F1A)=Sof(F4)=1-Sof(F1A)=
 Sof(F5)=1-Sof(F1A)=Sof(F6)=1-Sof(F1A)
 Sof(N4)=Sof(C31)=Sof(C32)=Sof(H32A)=Sof(H32B)=Sof(H32C)=1-Sof(C31)=1-Sof(C31)=
 1-Sof(C31)=1-Sof(C31)=1-Sof(C31)=1-Sof(C31)
 Sof(N5)=Sof(C33)=Sof(C34)=Sof(H34A)=Sof(H34B)=Sof(H34C)=1-Sof(C33)=1-Sof(C33)=
 1-Sof(C33)=1-Sof(C33)=1-Sof(C33)=1-Sof(C33)
 Fixed Sof: N3(0.5) C29(0.5) C30(0.5) H30A(0.5) H30B(0.5) H30C(0.5) O1(0.25)
 H1(0.25) C36(0.25) H36(0.25) C37(0.25) H37A(0.25) H37B(0.25) H37C(0.25)
 C35(0.25) H35A(0.25) H35B(0.25) H35C(0.25)
6.a Ternary CH refined with riding coordinates:
 C36(H36)
6.b Secondary CH2 refined with riding coordinates:
 C1(H1A,H1B), C22(H22A,H22B)
6.c Me refined with riding coordinates:
 C37(H37A,H37B,H37C)
6.d Aromatic/amide H refined with riding coordinates:
 C2(H2), C3(H3), C5(H5), C6(H6), C10(H10), C11(H11), C13(H13), C14(H14),
 C18(H18), C19(H19), C20(H20), C21(H21), C24(H24), C25(H25), C27(H27), C28(H28)
6.e Idealised Me refined as rotating group:
 C30(H30A,H30B,H30C), C32(H32A,H32B,H32C), C32A(H32D,H32E,H32F), C34(H34A,H34B,
 H34C), C34A(H34D,H34E,H34F), C35(H35A,H35B,H35C)
6.f Idealised tetrahedral OH refined as rotating group:
 O1(H1)
;
_shelx_estimated_absorpt_t_max 0.974
_shelx_estimated_absorpt_t_min 0.941
_shelx_space_group_comment
;
The symmetry employed for this shelxl refinement is uniquely defined
by the following loop, which should always be used as a source of
symmetry information in preference to the above space-group names.
They are only intended as comments.
;
_shelxl_version_number 2012-9

loop_
_space_group_symop_operation_xyz
'x, y, z'
'-x, y+1/2, -z+1/2'
'-x, -y, -z'
'x, -y-1/2, z-1/2'

loop_
_atom_site_label
_atom_site_type_symbol
_atom_site_fract_x
_atom_site_fract_y
_atom_site_fract_z
_atom_site_U_iso_or_equiv
_atom_site_adp_type
_atom_site_occupancy
_atom_site_site_symmetry_order
_atom_site_calc_flag
_atom_site_refinement_flags_posn
_atom_site_refinement_flags_adp
_atom_site_refinement_flags_occupancy
_atom_site_disorder_assembly
_atom_site_disorder_group
N1 N 0.4358(2) 0.24909(14) 1.26142(9) 0.0283(5) Uani 1 1 d . . . . .
N2 N -0.1469(2) 1.06621(15) 0.87239(8) 0.0271(4) Uani 1 1 d . . . . .
C1 C 0.4742(3) 0.16424(17) 1.29273(11) 0.0298(5) Uani 1 1 d . . . . .
H1A H 0.4336 0.1688 1.3260 0.036 Uiso 1 1 calc R U . . .
H1B H 0.5764 0.1598 1.2982 0.036 Uiso 1 1 calc R U . . .
C2 C 0.5197(3) 0.27839(18) 1.22584(11) 0.0305(6) Uani 1 1 d . . . . .
H2 H 0.6076 0.2492 1.2232 0.037 Uiso 1 1 calc R U . . .
C3 C 0.4802(3) 0.34952(18) 1.19340(11) 0.0303(6) Uani 1 1 d . . . . .
H3 H 0.5398 0.3693 1.1683 0.036 Uiso 1 1 calc R U . . .
C4 C 0.3517(3) 0.39270(17) 1.19763(11) 0.0297(6) Uani 1 1 d . . . . .
C5 C 0.2677(3) 0.36162(18) 1.23474(12) 0.0336(6) Uani 1 1 d . . . . .
H5 H 0.1800 0.3904 1.2384 0.040 Uiso 1 1 calc R U . . .
C6 C 0.3108(3) 0.28939(18) 1.26615(12) 0.0318(6) Uani 1 1 d . . . . .
H6 H 0.2524 0.2678 1.2913 0.038 Uiso 1 1 calc R U . . .
C7 C 0.3086(3) 0.46743(19) 1.16452(12) 0.0345(6) Uani 1 1 d . . . . .
C8 C 0.2715(3) 0.53031(19) 1.13708(12) 0.0351(6) Uani 1 1 d . . . . .
C9 C 0.2245(3) 0.60383(19) 1.10387(11) 0.0334(6) Uani 1 1 d . . . . .
C10 C 0.3121(3) 0.6411(3) 1.06938(16) 0.0529(10) Uani 1 1 d . . . . .
H10 H 0.4055 0.6200 1.0693 0.064 Uiso 1 1 calc R U . . .
C11 C 0.2644(3) 0.7090(3) 1.03488(16) 0.0536(10) Uani 1 1 d . . . . .
H11 H 0.3243 0.7336 1.0110 0.064 Uiso 1 1 calc R U . . .
C12 C 0.1279(3) 0.74039(19) 1.03571(12) 0.0348(6) Uani 1 1 d . . . . .
C13 C 0.0414(3) 0.7052(2) 1.07128(11) 0.0386(7) Uani 1 1 d . . . . .
H13 H -0.0511 0.7278 1.0723 0.046 Uiso 1 1 calc R U . . .
C14 C 0.0895(3) 0.6378(2) 1.10487(11) 0.0364(6) Uani 1 1 d . . . . .
H14 H 0.0300 0.6141 1.1291 0.044 Uiso 1 1 calc R U . . .
C15 C 0.0762(3) 0.8090(2) 1.00034(11) 0.0352(6) Uani 1 1 d . . . . .
C16 C 0.0291(3) 0.8666(2) 0.97122(11) 0.0351(6) Uani 1 1 d . . . . .
C17 C -0.0296(3) 0.93586(19) 0.93769(10) 0.0297(5) Uani 1 1 d . . . . .
C18 C 0.0417(3) 0.9681(2) 0.89740(11) 0.0345(6) Uani 1 1 d . . . . .
H18 H 0.1325 0.9454 0.8923 0.041 Uiso 1 1 calc R U . . .
C19 C -0.0192(3) 1.0328(2) 0.86487(11) 0.0343(6) Uani 1 1 d . . . . .
H19 H 0.0290 1.0541 0.8369 0.041 Uiso 1 1 calc R U . . .
C20 C -0.2170(3) 1.0377(2) 0.91163(10) 0.0334(6) Uani 1 1 d . . . . .
H20 H -0.3067 1.0626 0.9163 0.040 Uiso 1 1 calc R U . . .
C21 C -0.1609(3) 0.9733(2) 0.94506(11) 0.0349(6) Uani 1 1 d . . . . .
H21 H -0.2107 0.9541 0.9731 0.042 Uiso 1 1 calc R U . . .
C22 C -0.2187(3) 1.12586(18) 0.83261(11) 0.0304(5) Uani 1 1 d . . . . .
H22A H -0.1499 1.1640 0.8154 0.037 Uiso 1 1 calc R U . . .
H22B H -0.2848 1.1690 0.8479 0.037 Uiso 1 1 calc R U . . .
C23 C -0.2952(2) 1.06142(16) 0.79543(10) 0.0250(5) Uani 1 1 d . . . . .
C24 C -0.2325(2) 1.03081(17) 0.75289(10) 0.0256(5) Uani 1 1 d . . . . .
H24 H -0.1471 1.0580 0.7443 0.031 Uiso 1 1 calc R U . . .
C25 C -0.2934(2) 0.96074(17) 0.72263(10) 0.0252(5) Uani 1 1 d . . . . .
H25 H -0.2498 0.9400 0.6935 0.030 Uiso 1 1 calc R U . . .
C26 C -0.4186(2) 0.92108(16) 0.73512(10) 0.0249(5) Uani 1 1 d . . . . .
C27 C -0.4858(2) 0.95577(17) 0.77626(11) 0.0277(5) Uani 1 1 d . . . . .
H27 H -0.5740 0.9316 0.7837 0.033 Uiso 1 1 calc R U . . .
C28 C -0.4241(3) 1.02528(18) 0.80621(10) 0.0276(5) Uani 1 1 d . . . . .
H28 H -0.4699 1.0485 0.8343 0.033 Uiso 1 1 calc R U . . .
P1 P 0.07385(7) 0.66713(5) 1.26296(3) 0.03166(18) Uani 1 1 d . . . . .
F1 F 0.2000(15) 0.6830(9) 1.2286(5) 0.0333(17) Uani 0.760(17) 1 d . U P A 1
F1A F 0.199(5) 0.671(3) 1.2192(14) 0.024(3) Uani 0.240(17) 1 d . U P A 2
F2 F -0.0477(14) 0.6583(12) 1.2981(7) 0.046(3) Uani 0.760(17) 1 d . U P A 1
F2A F -0.057(4) 0.647(3) 1.3014(18) 0.028(3) Uani 0.240(17) 1 d . U P A 2
F3 F 0.1836(5) 0.6678(6) 1.3118(2) 0.0641(16) Uani 0.760(17) 1 d . U P A 1
F3A F 0.1770(18) 0.6254(17) 1.2987(7) 0.061(4) Uani 0.240(17) 1 d . U P A 2
F4 F 0.0856(6) 0.5563(3) 1.2608(3) 0.0624(17) Uani 0.760(17) 1 d . U P A 1
F4A F 0.054(2) 0.5653(13) 1.2340(10) 0.065(5) Uani 0.240(17) 1 d . U P A 2
F5 F -0.0342(8) 0.6689(6) 1.2168(4) 0.0535(17) Uani 0.760(17) 1 d . U P A 1
F5A F -0.025(2) 0.701(2) 1.2135(12) 0.061(6) Uani 0.240(17) 1 d . U P A 2
F6 F 0.0599(8) 0.7796(5) 1.2688(3) 0.0519(14) Uani 0.760(17) 1 d . U P A 1
F6A F 0.101(3) 0.7674(17) 1.2759(10) 0.061(5) Uani 0.240(17) 1 d . U P A 2
P2 P -0.35932(8) 0.84162(6) 1.08330(3) 0.0380(2) Uani 1 1 d . . . . .
F7 F -0.2319(2) 0.86974(18) 1.05129(8) 0.0581(6) Uani 1 1 d . . . . .
F8 F -0.48706(19) 0.81190(13) 1.11589(8) 0.0469(5) Uani 1 1 d . . . . .
F9 F -0.2695(3) 0.7611(2) 1.11041(11) 0.0922(10) Uani 1 1 d . . . . .
F10 F -0.3131(2) 0.9158(2) 1.12571(9) 0.0774(9) Uani 1 1 d . . . . .
F11 F -0.4551(3) 0.91958(19) 1.05640(10) 0.0736(7) Uani 1 1 d . . . . .
F12 F -0.4095(3) 0.77053(19) 1.04006(10) 0.0728(8) Uani 1 1 d . . . . .
N3 N 0.7127(7) 0.7601(5) 0.9043(3) 0.0613(19) Uani 0.5 1 d D U P B 1
C29 C 0.6137(7) 0.8001(4) 0.9111(2) 0.0442(14) Uani 0.5 1 d D U P B 1
C30 C 0.4908(11) 0.8529(6) 0.9204(4) 0.059(2) Uani 0.5 1 d D U P B 1
H30A H 0.4817 0.9056 0.8967 0.088 Uiso 0.5 1 calc R U P B 1
H30B H 0.4977 0.8771 0.9549 0.088 Uiso 0.5 1 calc R U P B 1
H30C H 0.4093 0.8121 0.9158 0.088 Uiso 0.5 1 calc R U P B 1
N4 N 0.2826(9) 0.6211(9) 0.9053(4) 0.115(3) Uani 0.630(13) 1 d D U P C 1
C31 C 0.1697(11) 0.6261(10) 0.8899(6) 0.087(3) Uani 0.630(13) 1 d D U P C 1
C32 C 0.0243(14) 0.633(2) 0.8839(10) 0.093(5) Uani 0.630(13) 1 d D U P C 1
H32A H -0.0095 0.5943 0.8552 0.140 Uiso 0.630(13) 1 calc R U P C 1
H32B H -0.0022 0.6986 0.8777 0.140 Uiso 0.630(13) 1 calc R U P C 1
H32C H -0.0168 0.6106 0.9145 0.140 Uiso 0.630(13) 1 calc R U P C 1
N4A N 0.2756(13) 0.6968(13) 0.8936(6) 0.095(4) Uani 0.370(13) 1 d D U P C 2
C31A C 0.1646(15) 0.6671(15) 0.8898(8) 0.074(3) Uani 0.370(13) 1 d D U P C 2
C32A C 0.021(2) 0.647(3) 0.8916(16) 0.078(5) Uani 0.370(13) 1 d D U P C 2
H32D H -0.0267 0.6604 0.8589 0.118 Uiso 0.370(13) 1 calc R U P C 2
H32E H -0.0190 0.6854 0.9176 0.118 Uiso 0.370(13) 1 calc R U P C 2
H32F H 0.0089 0.5800 0.8997 0.118 Uiso 0.370(13) 1 calc R U P C 2
N5 N 0.0419(11) 0.4929(8) 0.9959(4) 0.046(3) Uani 0.267(5) 1 d D U P D -1
C33 C 0.1512(13) 0.4650(8) 0.9967(4) 0.043(3) Uani 0.267(5) 1 d D U P D -1
C34 C 0.2888(18) 0.4302(11) 0.9974(8) 0.051(4) Uani 0.267(5) 1 d D U P D -1
H34A H 0.3300 0.4467 0.9658 0.077 Uiso 0.267(5) 1 calc R U P D -1
H34B H 0.2877 0.3617 1.0012 0.077 Uiso 0.267(5) 1 calc R U P D -1
H34C H 0.3439 0.4581 1.0257 0.077 Uiso 0.267(5) 1 calc R U P D -1
N5A N 0.3273(18) 0.4530(13) 0.9123(6) 0.076(5) Uani 0.233(5) 1 d D U P D -2
C33A C 0.2988(13) 0.4308(10) 0.9509(4) 0.040(3) Uani 0.233(5) 1 d D U P D -2
C34A C 0.272(2) 0.4029(12) 1.0010(7) 0.043(4) Uani 0.233(5) 1 d D U P D -2
H34D H 0.2416 0.3371 1.0008 0.065 Uiso 0.233(5) 1 calc R U P D -2
H34E H 0.1985 0.4427 1.0135 0.065 Uiso 0.233(5) 1 calc R U P D -2
H34F H 0.3566 0.4097 1.0228 0.065 Uiso 0.233(5) 1 calc R U P D -2
O1 O 0.4155(16) 0.6471(12) 0.9076(5) 0.089(4) Uani 0.25 1 d D U P E 3
H1 H 0.4526 0.6353 0.8806 0.134 Uiso 0.25 1 calc R U P E 3
C36 C 0.491(2) 0.7096(13) 0.9338(8) 0.089(6) Uani 0.25 1 d D U P E 3
H36 H 0.4885 0.6950 0.9705 0.107 Uiso 0.25 1 calc R U P E 3
C37 C 0.642(2) 0.722(3) 0.9209(12) 0.142(11) Uani 0.25 1 d D U P E 3
H37A H 0.6547 0.7861 0.9079 0.213 Uiso 0.25 1 calc R U P E 3
H37B H 0.6647 0.6765 0.8953 0.213 Uiso 0.25 1 calc R U P E 3
H37C H 0.7030 0.7131 0.9513 0.213 Uiso 0.25 1 calc R U P E 3
C35 C 0.456(3) 0.8125(13) 0.9252(10) 0.078(7) Uani 0.25 1 d D U P E 3
H35A H 0.5372 0.8459 0.9140 0.118 Uiso 0.25 1 calc R U P E 3
H35B H 0.4276 0.8404 0.9567 0.118 Uiso 0.25 1 calc R U P E 3
H35C H 0.3793 0.8178 0.8994 0.118 Uiso 0.25 1 calc R U P E 3

loop_
_atom_site_aniso_label
_atom_site_aniso_U_11
_atom_site_aniso_U_22
_atom_site_aniso_U_33
_atom_site_aniso_U_23
_atom_site_aniso_U_13
_atom_site_aniso_U_12
N1 0.0212(9) 0.0151(9) 0.0474(13) -0.0024(9) -0.0074(9) -0.0003(7)
N2 0.0280(10) 0.0206(10) 0.0321(11) -0.0027(8) -0.0038(8) 0.0026(8)
C1 0.0245(11) 0.0185(11) 0.0450(15) -0.0024(10) -0.0088(10) 0.0025(9)
C2 0.0196(10) 0.0209(11) 0.0501(16) -0.0048(11) -0.0064(10) -0.0001(9)
C3 0.0249(11) 0.0207(12) 0.0444(15) -0.0029(10) -0.0063(10) -0.0019(9)
C4 0.0245(11) 0.0150(10) 0.0482(16) -0.0032(10) -0.0102(10) 0.0001(9)
C5 0.0208(11) 0.0196(11) 0.0593(18) -0.0021(11) -0.0065(11) 0.0034(9)
C6 0.0208(11) 0.0220(12) 0.0521(17) -0.0011(11) -0.0012(10) 0.0001(9)
C7 0.0289(12) 0.0220(12) 0.0509(17) -0.0017(11) -0.0105(11) 0.0017(10)
C8 0.0324(13) 0.0218(12) 0.0495(17) -0.0043(11) -0.0107(12) 0.0006(10)
C9 0.0341(13) 0.0221(12) 0.0422(15) -0.0030(11) -0.0122(11) 0.0036(10)
C10 0.0264(14) 0.0435(18) 0.087(3) 0.0242(18) -0.0081(15) 0.0017(12)
C11 0.0321(15) 0.0462(19) 0.082(3) 0.0297(18) -0.0026(16) 0.0004(13)
C12 0.0363(14) 0.0250(13) 0.0416(16) -0.0026(11) -0.0097(11) 0.0052(10)
C13 0.0411(15) 0.0369(15) 0.0371(15) -0.0039(12) -0.0025(12) 0.0186(12)
C14 0.0408(15) 0.0348(14) 0.0334(14) -0.0033(11) 0.0000(11) 0.0125(12)
C15 0.0363(14) 0.0309(14) 0.0370(15) -0.0031(11) -0.0082(11) 0.0048(11)
C16 0.0357(14) 0.0327(14) 0.0360(15) -0.0043(11) -0.0055(11) 0.0059(11)
C17 0.0325(13) 0.0249(12) 0.0308(13) -0.0039(10) -0.0058(10) 0.0035(10)
C18 0.0262(12) 0.0366(15) 0.0400(15) -0.0013(12) -0.0026(11) 0.0058(11)
C19 0.0264(12) 0.0366(15) 0.0395(15) 0.0019(12) -0.0011(10) 0.0005(11)
C20 0.0327(13) 0.0359(14) 0.0314(14) -0.0032(11) -0.0008(10) 0.0125(11)
C21 0.0363(14) 0.0384(15) 0.0297(14) 0.0005(11) 0.0004(11) 0.0076(12)
C22 0.0346(13) 0.0187(11) 0.0371(14) -0.0002(10) -0.0062(11) 0.0029(9)
C23 0.0263(11) 0.0154(10) 0.0325(13) 0.0021(9) -0.0047(9) 0.0030(8)
C24 0.0197(10) 0.0183(10) 0.0385(14) 0.0014(9) -0.0006(9) 0.0015(8)
C25 0.0228(11) 0.0190(10) 0.0336(13) -0.0005(9) 0.0010(9) 0.0046(8)
C26 0.0204(10) 0.0159(10) 0.0375(14) 0.0010(9) -0.0052(9) 0.0025(8)
C27 0.0213(10) 0.0197(11) 0.0422(15) 0.0044(10) 0.0019(10) 0.0014(8)
C28 0.0266(11) 0.0220(11) 0.0344(13) 0.0021(10) 0.0032(10) 0.0046(9)
P1 0.0210(3) 0.0216(3) 0.0525(4) 0.0042(3) 0.0035(3) -0.0026(2)
F1 0.0216(15) 0.032(4) 0.046(5) -0.004(3) 0.005(3) -0.004(2)
F1A 0.022(4) 0.022(7) 0.029(8) -0.012(5) 0.010(5) -0.007(4)
F2 0.035(3) 0.037(5) 0.069(4) 0.011(3) 0.017(2) -0.007(2)
F2A 0.015(5) 0.021(6) 0.050(7) 0.011(6) 0.013(5) -0.003(6)
F3 0.0339(15) 0.104(4) 0.053(3) 0.016(3) -0.0087(15) -0.014(2)
F3A 0.042(6) 0.097(10) 0.045(7) 0.039(6) 0.009(5) 0.016(7)
F4 0.060(2) 0.0207(13) 0.111(5) 0.008(2) 0.042(3) 0.0045(13)
F4A 0.059(8) 0.043(7) 0.100(11) -0.027(7) 0.050(8) -0.033(6)
F5 0.0254(16) 0.087(4) 0.047(2) -0.009(3) 0.0001(14) -0.015(2)
F5A 0.020(7) 0.107(15) 0.056(7) 0.004(11) 0.006(6) 0.023(8)
F6 0.056(3) 0.0212(15) 0.081(3) 0.0010(16) 0.026(2) -0.0025(17)
F6A 0.079(13) 0.037(9) 0.073(10) -0.034(8) 0.039(9) -0.025(8)
P2 0.0289(4) 0.0443(5) 0.0417(4) -0.0055(3) 0.0090(3) 0.0023(3)
F7 0.0475(11) 0.0814(16) 0.0475(12) -0.0067(11) 0.0214(9) -0.0095(11)
F8 0.0392(9) 0.0364(10) 0.0675(13) -0.0086(9) 0.0229(9) -0.0020(7)
F9 0.0640(15) 0.125(2) 0.0914(19) 0.0483(18) 0.0348(14) 0.0558(16)
F10 0.0614(14) 0.114(2) 0.0597(14) -0.0394(14) 0.0275(11) -0.0497(14)
F11 0.0768(16) 0.0760(17) 0.0694(16) 0.0188(13) 0.0146(13) 0.0296(14)
F12 0.0633(14) 0.0796(17) 0.0778(16) -0.0420(14) 0.0229(12) -0.0078(12)
N3 0.053(3) 0.069(4) 0.064(4) -0.041(3) 0.012(3) -0.026(3)
C29 0.067(4) 0.028(3) 0.037(3) -0.014(2) 0.005(3) -0.017(3)
C30 0.097(7) 0.032(4) 0.049(4) 0.010(4) 0.014(5) 0.012(4)
N4 0.070(4) 0.111(7) 0.166(7) 0.007(6) 0.012(5) -0.012(5)
C31 0.065(4) 0.101(7) 0.096(5) 0.011(6) 0.010(4) -0.021(5)
C32 0.078(5) 0.116(11) 0.085(10) 0.015(8) 0.006(5) -0.027(6)
N4A 0.064(5) 0.114(9) 0.111(8) -0.015(8) 0.032(6) -0.024(6)
C31A 0.049(4) 0.098(8) 0.076(5) -0.028(7) 0.024(4) -0.012(6)
C32A 0.071(6) 0.099(10) 0.067(9) -0.016(7) 0.012(6) -0.042(7)
N5 0.064(6) 0.040(5) 0.035(5) -0.018(4) 0.008(6) -0.026(6)
C33 0.078(6) 0.022(5) 0.028(5) -0.019(4) 0.010(5) -0.011(5)
C34 0.077(7) 0.021(7) 0.056(7) -0.027(5) 0.016(6) 0.003(6)
N5A 0.082(10) 0.081(10) 0.064(8) 0.023(7) 0.013(7) 0.046(8)
C33A 0.038(6) 0.041(6) 0.042(5) -0.010(5) -0.003(5) 0.024(5)
C34A 0.059(7) 0.023(8) 0.049(6) -0.019(6) 0.010(6) 0.000(6)
O1 0.085(9) 0.110(10) 0.075(8) -0.023(8) 0.024(7) -0.037(8)
C36 0.089(9) 0.099(10) 0.080(9) -0.015(8) -0.002(8) -0.018(8)
C37 0.129(18) 0.19(2) 0.102(15) -0.082(15) 0.002(14) 0.016(16)
C35 0.074(11) 0.085(13) 0.075(13) -0.043(11) -0.008(9) -0.001(11)

loop_
_atom_type_symbol
_atom_type_description
_atom_type_scat_dispersion_real
_atom_type_scat_dispersion_imag
_atom_type_scat_source
C C 0.0033 0.0016 'International Tables Vol C Tables 4.2.6.8 and 6.1.1.4'
H H 0.0000 0.0000 'International Tables Vol C Tables 4.2.6.8 and 6.1.1.4'
F F 0.0171 0.0103 'International Tables Vol C Tables 4.2.6.8 and 6.1.1.4'
N N 0.0061 0.0033 'International Tables Vol C Tables 4.2.6.8 and 6.1.1.4'
O O 0.0106 0.0060 'International Tables Vol C Tables 4.2.6.8 and 6.1.1.4'
P P 0.1023 0.0942 'International Tables Vol C Tables 4.2.6.8 and 6.1.1.4'

loop_
_geom_angle_atom_site_label_1
_geom_angle_atom_site_label_2
_geom_angle_atom_site_label_3
_geom_angle
_geom_angle_site_symmetry_1
_geom_angle_site_symmetry_3
C2 N1 C1 120.0(2) . .
C2 N1 C6 120.8(2) . .
C6 N1 C1 118.9(2) . .
C19 N2 C22 119.0(2) . .
C20 N2 C19 121.2(2) . .
C20 N2 C22 119.3(2) . .
N1 C1 H1A 110.1 . .
N1 C1 H1B 110.1 . .
N1 C1 C26 107.8(2) . 3_567
H1A C1 H1B 108.5 . .
C26 C1 H1A 110.1 3_567 .
C26 C1 H1B 110.1 3_567 .
N1 C2 H2 119.5 . .
N1 C2 C3 121.0(2) . .
C3 C2 H2 119.5 . .
C2 C3 H3 120.3 . .
C2 C3 C4 119.4(3) . .
C4 C3 H3 120.3 . .
C3 C4 C7 120.4(3) . .
C5 C4 C3 118.5(2) . .
C5 C4 C7 121.1(2) . .
C4 C5 H5 119.9 . .
C6 C5 C4 120.2(2) . .
C6 C5 H5 119.9 . .
N1 C6 C5 120.1(3) . .
N1 C6 H6 119.9 . .
C5 C6 H6 119.9 . .
C8 C7 C4 179.3(4) . .
C7 C8 C9 178.6(3) . .
C10 C9 C8 120.4(3) . .
C10 C9 C14 119.1(3) . .
C14 C9 C8 120.4(3) . .
C9 C10 H10 119.7 . .
C9 C10 C11 120.7(3) . .
C11 C10 H10 119.7 . .
C10 C11 H11 120.4 . .
C12 C11 C10 119.2(3) . .
C12 C11 H11 120.4 . .
C11 C12 C13 120.1(3) . .
C11 C12 C15 120.3(3) . .
C13 C12 C15 119.6(3) . .
C12 C13 H13 120.0 . .
C14 C13 C12 120.0(3) . .
C14 C13 H13 120.0 . .
C9 C14 H14 119.6 . .
C13 C14 C9 120.7(3) . .
C13 C14 H14 119.6 . .
C16 C15 C12 178.2(3) . .
C15 C16 C17 178.3(3) . .
C18 C17 C16 121.1(3) . .
C18 C17 C21 118.6(3) . .
C21 C17 C16 120.4(3) . .
C17 C18 H18 120.1 . .
C19 C18 C17 119.8(3) . .
C19 C18 H18 120.1 . .
N2 C19 C18 120.3(3) . .
N2 C19 H19 119.9 . .
C18 C19 H19 119.9 . .
N2 C20 H20 119.6 . .
N2 C20 C21 120.8(3) . .
C21 C20 H20 119.6 . .
C17 C21 H21 120.3 . .
C20 C21 C17 119.4(3) . .
C20 C21 H21 120.3 . .
N2 C22 H22A 110.1 . .
N2 C22 H22B 110.1 . .
N2 C22 C23 107.9(2) . .
H22A C22 H22B 108.4 . .
C23 C22 H22A 110.1 . .
C23 C22 H22B 110.1 . .
C24 C23 C22 120.4(2) . .
C24 C23 C28 119.4(2) . .
C28 C23 C22 119.9(2) . .
C23 C24 H24 119.7 . .
C23 C24 C25 120.6(2) . .
C25 C24 H24 119.7 . .
C24 C25 H25 120.1 . .
C24 C25 C26 119.7(2) . .
C26 C25 H25 120.1 . .
C25 C26 C1 119.9(2) . 3_567
C25 C26 C27 119.6(2) . .
C27 C26 C1 120.2(2) . 3_567
C26 C27 H27 120.0 . .
C28 C27 C26 120.1(2) . .
C28 C27 H27 120.0 . .
C23 C28 H28 119.8 . .
C27 C28 C23 120.3(2) . .
C27 C28 H28 119.8 . .
F1 P1 F3 88.5(5) . .
F1 P1 F4 93.6(5) . .
F1 P1 F6 89.2(5) . .
F2 P1 F1 176.1(8) . .
F2 P1 F3 89.9(6) . .
F2 P1 F4 90.0(6) . .
F2 P1 F5 88.9(7) . .
F2 P1 F6 87.2(7) . .
F2A P1 F1A 171(2) . .
F3A P1 F1A 88.5(18) . .
F3A P1 F2A 92.4(15) . .
F3A P1 F4A 90.1(8) . .
F3A P1 F5A 167.4(12) . .
F3A P1 F6A 97.7(11) . .
F4 P1 F3 89.4(3) . .
F4 P1 F6 176.5(4) . .
F4A P1 F1A 77.2(12) . .
F4A P1 F2A 93.7(17) . .
F4A P1 F5A 80.5(11) . .
F5 P1 F1 92.6(6) . .
F5 P1 F3 178.2(4) . .
F5 P1 F4 91.9(4) . .
F5 P1 F6 90.2(4) . .
F5A P1 F1A 81.3(18) . .
F5A P1 F2A 96.6(16) . .
F6 P1 F3 88.4(4) . .
F6A P1 F1A 90.2(15) . .
F6A P1 F2A 98.7(19) . .
F6A P1 F4A 165.0(12) . .
F6A P1 F5A 89.7(13) . .
F7 P2 F8 179.22(14) . .
F7 P2 F10 91.14(12) . .
F9 P2 F7 90.37(14) . .
F9 P2 F8 88.87(13) . .
F9 P2 F10 91.96(19) . .
F9 P2 F11 177.52(17) . .
F9 P2 F12 90.24(19) . .
F10 P2 F8 89.05(11) . .
F11 P2 F7 91.76(14) . .
F11 P2 F8 89.00(13) . .
F11 P2 F10 89.26(17) . .
F12 P2 F7 89.09(13) . .
F12 P2 F8 90.75(12) . .
F12 P2 F10 177.79(17) . .
F12 P2 F11 88.53(16) . .
N3 C29 C30 178.4(8) . .
C29 C30 H30A 109.5 . .
C29 C30 H30B 109.5 . .
C29 C30 H30C 109.5 . .
H30A C30 H30B 109.5 . .
H30A C30 H30C 109.5 . .
H30B C30 H30C 109.5 . .
N4 C31 C32 165.6(18) . .
C31 C32 H32A 109.5 . .
C31 C32 H32B 109.5 . .
C31 C32 H32C 109.5 . .
H32A C32 H32B 109.5 . .
H32A C32 H32C 109.5 . .
H32B C32 H32C 109.5 . .
N4A C31A C32A 168(2) . .
C31A C32A H32D 109.5 . .
C31A C32A H32E 109.5 . .
C31A C32A H32F 109.5 . .
H32D C32A H32E 109.5 . .
H32D C32A H32F 109.5 . .
H32E C32A H32F 109.5 . .
N5 C33 C34 179.6(17) . .
C33 C34 H34A 109.5 . .
C33 C34 H34B 109.5 . .
C33 C34 H34C 109.5 . .
H34A C34 H34B 109.5 . .
H34A C34 H34C 109.5 . .
H34B C34 H34C 109.5 . .
N5A C33A C34A 176.4(18) . .
C33A C34A H34D 109.5 . .
C33A C34A H34E 109.5 . .
C33A C34A H34F 109.5 . .
H34D C34A H34E 109.5 . .
H34D C34A H34F 109.5 . .
H34E C34A H34F 109.5 . .
C36 O1 H1 109.5 . .
O1 C36 H36 109.1 . .
O1 C36 C37 118(2) . .
O1 C36 C35 117.1(18) . .
C37 C36 H36 109.1 . .
C35 C36 H36 109.1 . .
C35 C36 C37 93(2) . .
C36 C37 H37A 109.5 . .
C36 C37 H37B 109.5 . .
C36 C37 H37C 109.5 . .
H37A C37 H37B 109.5 . .
H37A C37 H37C 109.5 . .
H37B C37 H37C 109.5 . .
C36 C35 H35A 109.5 . .
C36 C35 H35B 109.5 . .
C36 C35 H35C 109.5 . .
H35A C35 H35B 109.5 . .
H35A C35 H35C 109.5 . .
H35B C35 H35C 109.5 . .

loop_
_geom_bond_atom_site_label_1
_geom_bond_atom_site_label_2
_geom_bond_distance
_geom_bond_site_symmetry_2
N1 C1 1.500(3) .
N1 C2 1.348(4) .
N1 C6 1.348(3) .
N2 C19 1.347(3) .
N2 C20 1.340(4) .
N2 C22 1.494(3) .
C1 H1A 0.9900 .
C1 H1B 0.9900 .
C1 C26 1.504(3) 3_567
C2 H2 0.9500 .
C2 C3 1.369(4) .
C3 H3 0.9500 .
C3 C4 1.394(4) .
C4 C5 1.386(4) .
C4 C7 1.427(4) .
C5 H5 0.9500 .
C5 C6 1.373(4) .
C6 H6 0.9500 .
C7 C8 1.196(4) .
C8 C9 1.426(4) .
C9 C10 1.389(5) .
C9 C14 1.391(4) .
C10 H10 0.9500 .
C10 C11 1.391(5) .
C11 H11 0.9500 .
C11 C12 1.391(4) .
C12 C13 1.392(5) .
C12 C15 1.425(4) .
C13 H13 0.9500 .
C13 C14 1.372(4) .
C14 H14 0.9500 .
C15 C16 1.199(4) .
C16 C17 1.423(4) .
C17 C18 1.386(4) .
C17 C21 1.399(4) .
C18 H18 0.9500 .
C18 C19 1.371(4) .
C19 H19 0.9500 .
C20 H20 0.9500 .
C20 C21 1.366(4) .
C21 H21 0.9500 .
C22 H22A 0.9900 .
C22 H22B 0.9900 .
C22 C23 1.509(3) .
C23 C24 1.385(4) .
C23 C28 1.391(4) .
C24 H24 0.9500 .
C24 C25 1.389(3) .
C25 H25 0.9500 .
C25 C26 1.391(3) .
C26 C1 1.504(3) 3_567
C26 C27 1.395(4) .
C27 H27 0.9500 .
C27 C28 1.382(4) .
C28 H28 0.9500 .
P1 F1 1.581(14) .
P1 F1A 1.73(4) .
P1 F2 1.548(16) .
P1 F2A 1.69(5) .
P1 F3 1.627(5) .
P1 F3A 1.460(16) .
P1 F4 1.582(4) .
P1 F4A 1.647(13) .
P1 F5 1.562(9) .
P1 F5A 1.65(3) .
P1 F6 1.613(7) .
P1 F6A 1.49(2) .
P2 F7 1.588(2) .
P2 F8 1.6051(19) .
P2 F9 1.583(3) .
P2 F10 1.589(2) .
P2 F11 1.587(2) .
P2 F12 1.585(2) .
N3 C29 1.136(9) .
C29 C30 1.437(10) .
C30 H30A 0.9800 .
C30 H30B 0.9800 .
C30 H30C 0.9800 .
N4 C31 1.142(10) .
C31 C32 1.406(12) .
C32 H32A 0.9800 .
C32 H32B 0.9800 .
C32 H32C 0.9800 .
N4A C31A 1.150(13) .
C31A C32A 1.422(14) .
C32A H32D 0.9800 .
C32A H32E 0.9800 .
C32A H32F 0.9800 .
N5 C33 1.125(12) .
C33 C34 1.416(15) .
C34 H34A 0.9800 .
C34 H34B 0.9800 .
C34 H34C 0.9800 .
N5A C33A 1.125(13) .
C33A C34A 1.427(15) .
C34A H34D 0.9800 .
C34A H34E 0.9800 .
C34A H34F 0.9800 .
O1 H1 0.8400 .
O1 C36 1.322(10) .
C36 H36 1.0000 .
C36 C37 1.522(10) .
C36 C35 1.519(10) .
C37 H37A 0.9800 .
C37 H37B 0.9800 .
C37 H37C 0.9800 .
C35 H35A 0.9800 .
C35 H35B 0.9800 .
C35 H35C 0.9800 .

loop_
_geom_torsion_atom_site_label_1
_geom_torsion_atom_site_label_2
_geom_torsion_atom_site_label_3
_geom_torsion_atom_site_label_4
_geom_torsion
_geom_torsion_site_symmetry_1
_geom_torsion_site_symmetry_4
N1 C2 C3 C4 0.6(4) . .
N2 C20 C21 C17 -0.9(4) . .
N2 C22 C23 C24 -92.7(3) . .
N2 C22 C23 C28 81.2(3) . .
C1 N1 C2 C3 173.3(2) . .
C1 N1 C6 C5 -174.0(2) . .
C1 C26 C27 C28 170.6(2) 3_567 .
C2 N1 C1 C26 -87.4(3) . 3_567
C2 N1 C6 C5 -0.4(4) . .
C2 C3 C4 C5 -0.2(4) . .
C2 C3 C4 C7 179.5(2) . .
C3 C4 C5 C6 -0.5(4) . .
C4 C5 C6 N1 0.8(4) . .
C6 N1 C1 C26 86.3(3) . 3_567
C6 N1 C2 C3 -0.3(4) . .
C7 C4 C5 C6 179.8(3) . .
C8 C9 C10 C11 176.2(3) . .
C8 C9 C14 C13 -176.6(3) . .
C9 C10 C11 C12 0.9(6) . .
C10 C9 C14 C13 2.1(5) . .
C10 C11 C12 C13 1.1(6) . .
C10 C11 C12 C15 -179.2(3) . .
C11 C12 C13 C14 -1.5(5) . .
C12 C13 C14 C9 -0.1(5) . .
C14 C9 C10 C11 -2.5(5) . .
C15 C12 C13 C14 178.8(3) . .
C16 C17 C18 C19 178.1(3) . .
C16 C17 C21 C20 -178.2(3) . .
C17 C18 C19 N2 1.1(4) . .
C18 C17 C21 C20 2.2(4) . .
C19 N2 C20 C21 -0.4(4) . .
C19 N2 C22 C23 86.9(3) . .
C20 N2 C19 C18 0.3(4) . .
C20 N2 C22 C23 -84.9(3) . .
C21 C17 C18 C19 -2.3(4) . .
C22 N2 C19 C18 -171.4(3) . .
C22 N2 C20 C21 171.3(3) . .
C22 C23 C24 C25 170.2(2) . .
C22 C23 C28 C27 -170.5(2) . .
C23 C24 C25 C26 0.1(4) . .
C24 C23 C28 C27 3.4(4) . .
C24 C25 C26 C1 -170.8(2) . 3_567
C24 C25 C26 C27 3.7(4) . .
C25 C26 C27 C28 -3.9(4) . .
C26 C27 C28 C23 0.3(4) . .
C28 C23 C24 C25 -3.7(4) . .
